data_7003271
loop_
_publ_author_name
'Ghosh, Sundargopal'
'Noll, Bruce C.'
'Fehlner, Thomas P.'

_publ_section_title
;
 Expansion of iridaborane clusters by addition of monoborane. Novel
 metallaboranes and mechanistic detail
;
_journal_issue 3
_journal_name_full 'Dalton Transactions'
_journal_page_first 371
_journal_paper_doi 10.1039/b715040g
_journal_year 2008
_chemical_formula_moiety 'C20 H42 B8 Ir2'
_chemical_formula_sum 'C20 H42 B8 Ir2'
_chemical_formula_weight 753.42
_chemical_name_systematic
;
?
;
_space_group_IT_number 43
_symmetry_cell_setting orthorhombic
_symmetry_Int_Tables_number 43
_symmetry_space_group_name_Hall 'F 2 -2d'
_symmetry_space_group_name_H-M 'F d d 2'
_atom_sites_solution_hydrogens geom
_atom_sites_solution_primary direct
_atom_sites_solution_secondary difmap
_audit_creation_method SHELXL-97
_cell_angle_alpha 90.00
_cell_angle_beta 90.00
_cell_angle_gamma 90.00
_cell_formula_units_Z 8
_cell_length_a 40.5755(5)
_cell_length_b 8.32060(10)
_cell_length_c 15.3233(2)
_cell_measurement_reflns_used 7932
_cell_measurement_temperature 100(2)
_cell_measurement_theta_max 35.07
_cell_measurement_theta_min 4.02
_cell_volume 5173.34(11)
_computing_cell_refinement 'APEX2/SAINT (Bruker, 2004)'
_computing_data_collection 'APEX2 (Bruker, 2004)'
_computing_data_reduction 'SAINT/XPREP (Bruker, 2004; Sheldrick, 2003)'
_computing_molecular_graphics 'XP (Sheldrick, 1998)'
_computing_publication_material 'XCIF (Sheldrick, 2001)/enCIFer (CCDC, 2005)'
_computing_structure_refinement 'XL (Sheldrick, 2001)'
_computing_structure_solution 'XS (Sheldrick, 2001)'
_diffrn_ambient_temperature 100(2)
_diffrn_detector_area_resol_mean 8.33
_diffrn_measured_fraction_theta_full 1.000
_diffrn_measured_fraction_theta_max 1.000
_diffrn_measurement_device_type 'Bruker SMART APEX CCD area detector'
_diffrn_measurement_method '\f and \w scans'
_diffrn_radiation_monochromator graphite
_diffrn_radiation_probe x-ray
_diffrn_radiation_type MoK\a
_diffrn_radiation_wavelength 0.71073
_diffrn_reflns_av_R_equivalents 0.0319
_diffrn_reflns_av_sigmaI/netI 0.0176
_diffrn_reflns_limit_h_max 56
_diffrn_reflns_limit_h_min -56
_diffrn_reflns_limit_k_max 11
_diffrn_reflns_limit_k_min -11
_diffrn_reflns_limit_l_max 21
_diffrn_reflns_limit_l_min -21
_diffrn_reflns_number 43338
_diffrn_reflns_theta_full 30.00
_diffrn_reflns_theta_max 30.00
_diffrn_reflns_theta_min 2.01
_diffrn_source 'fine-focus sealed tube'
_diffrn_source_type 'Siemens KFFMO2K-90'
_exptl_absorpt_coefficient_mu 10.285
_exptl_absorpt_correction_T_max 0.5126
_exptl_absorpt_correction_T_min 0.1933
_exptl_absorpt_correction_type multi-scan
_exptl_absorpt_process_details
;
Blessing, R. H. (1995) Acta Cryst. A51, 33-38.

Sheldrick, G. M. (2004) SADABS, University of G\"ottingen, Germany.
;
_exptl_crystal_colour 'clear yellow'
_exptl_crystal_density_diffrn 1.935
_exptl_crystal_density_method 'not measured'
_exptl_crystal_description parallelepiped
_exptl_crystal_F_000 2848
_exptl_crystal_size_max 0.24
_exptl_crystal_size_mid 0.12
_exptl_crystal_size_min 0.08
_refine_diff_density_max 1.768
_refine_diff_density_min -1.867
_refine_diff_density_rms 0.138
_refine_ls_abs_structure_details 'Flack H D (1983), Acta Cryst. A39, 876-881'
_refine_ls_abs_structure_Flack 0.02(3)
_refine_ls_extinction_method none
_refine_ls_goodness_of_fit_ref 1.089
_refine_ls_hydrogen_treatment constr
_refine_ls_matrix_type full
_refine_ls_number_parameters 188
_refine_ls_number_reflns 3780
_refine_ls_number_restraints 122
_refine_ls_restrained_S_all 1.084
_refine_ls_R_factor_all 0.0286
_refine_ls_R_factor_gt 0.0273
_refine_ls_shift/su_max 0.000
_refine_ls_shift/su_mean 0.000
_refine_ls_structure_factor_coef Fsqd
_refine_ls_weighting_details 'calc w=1/[\s^2^(Fo^2^)+(0.0311P)^2^+70.7419P] where P=(Fo^2^+2Fc^2^)/3'
_refine_ls_weighting_scheme calc
_refine_ls_wR_factor_gt 0.0680
_refine_ls_wR_factor_ref 0.0692
_reflns_number_gt 3662
_reflns_number_total 3780
_reflns_threshold_expression >2sigma(I)
_cod_data_source_file b715040g.txt
_cod_data_source_block bcn135a
_cod_database_code 7003271

loop_
_symmetry_equiv_pos_as_xyz
'x, y, z'
'-x, -y, z'
'x+1/4, -y+1/4, z+1/4'
'-x+1/4, y+1/4, z+1/4'
'x, y+1/2, z+1/2'
'-x, -y+1/2, z+1/2'
'x+1/4, -y+3/4, z+3/4'
'-x+1/4, y+3/4, z+3/4'
'x+1/2, y, z+1/2'
'-x+1/2, -y, z+1/2'
'x+3/4, -y+1/4, z+3/4'
'-x+3/4, y+1/4, z+3/4'
'x+1/2, y+1/2, z'
'-x+1/2, -y+1/2, z'
'x+3/4, -y+3/4, z+1/4'
'-x+3/4, y+3/4, z+1/4'

loop_
_atom_site_label
_atom_site_type_symbol
_atom_site_fract_x
_atom_site_fract_y
_atom_site_fract_z
_atom_site_U_iso_or_equiv
_atom_site_adp_type
_atom_site_occupancy
_atom_site_symmetry_multiplicity
_atom_site_calc_flag
_atom_site_refinement_flags
_atom_site_disorder_assembly
_atom_site_disorder_group
Ir1 Ir 0.043965(5) 0.39763(3) 0.13021(2) 0.03753(6) Uani 1 1 d . . .
B1 B -0.01005(16) 0.3988(10) 0.1171(5) 0.0432(17) Uani 1 1 d . . .
B2 B 0.0074(4) 0.290(2) 0.2069(9) 0.091(4) Uani 1 1 d . . .
B3 B 0.0422(3) 0.4097(17) 0.2673(7) 0.073(3) Uani 1 1 d . A .
B4 B 0.0408(3) 0.6095(13) 0.2038(6) 0.064(3) Uani 1 1 d . . .
C1 C 0.05849(15) 0.3495(7) -0.0128(4) 0.0301(19) Uani 0.578(10) 1 d PGU A 1
C2 C 0.05703(15) 0.1984(7) 0.0292(4) 0.035(2) Uani 0.578(10) 1 d PGU A 1
C3 C 0.08008(18) 0.1992(8) 0.0983(4) 0.045(2) Uani 0.578(10) 1 d PGU A 1
C4 C 0.0958(2) 0.3508(9) 0.0991(5) 0.058(3) Uani 0.578(10) 1 d PGU A 1
C5 C 0.0824(2) 0.4437(8) 0.0305(5) 0.064(4) Uani 0.578(10) 1 d PGU A 1
C6 C 0.0382(3) 0.4010(11) -0.0898(6) 0.074(5) Uani 0.578(10) 1 d PGU A 1
H6A H 0.0300 0.5105 -0.0803 0.111 Uiso 0.578(10) 1 calc PR A 1
H6B H 0.0194 0.3278 -0.0967 0.111 Uiso 0.578(10) 1 calc PR A 1
H6C H 0.0518 0.3983 -0.1426 0.111 Uiso 0.578(10) 1 calc PR A 1
C7 C 0.0349(3) 0.0610(11) 0.0045(6) 0.066(4) Uani 0.578(10) 1 d PGU A 1
H7A H 0.0476 -0.0391 0.0043 0.098 Uiso 0.578(10) 1 calc PR A 1
H7B H 0.0257 0.0800 -0.0537 0.098 Uiso 0.578(10) 1 calc PR A 1
H7C H 0.0169 0.0527 0.0470 0.098 Uiso 0.578(10) 1 calc PR A 1
C8 C 0.0867(3) 0.0628(13) 0.1601(7) 0.125(10) Uani 0.578(10) 1 d PGU A 1
H8A H 0.0690 0.0571 0.2035 0.187 Uiso 0.578(10) 1 calc PR A 1
H8B H 0.1078 0.0807 0.1897 0.187 Uiso 0.578(10) 1 calc PR A 1
H8C H 0.0876 -0.0383 0.1274 0.187 Uiso 0.578(10) 1 calc PR A 1
C9 C 0.1220(3) 0.4039(14) 0.1620(8) 0.159(14) Uani 0.578(10) 1 d PGU A 1
H9A H 0.1395 0.3226 0.1643 0.239 Uiso 0.578(10) 1 calc PR A 1
H9B H 0.1124 0.4171 0.2202 0.239 Uiso 0.578(10) 1 calc PR A 1
H9C H 0.1313 0.5064 0.1424 0.239 Uiso 0.578(10) 1 calc PR A 1
C10 C 0.0920(3) 0.6129(13) 0.0075(8) 0.124(9) Uani 0.578(10) 1 d PGU A 1
H10A H 0.1079 0.6112 -0.0407 0.185 Uiso 0.578(10) 1 calc PR A 1
H10B H 0.1021 0.6647 0.0584 0.185 Uiso 0.578(10) 1 calc PR A 1
H10C H 0.0724 0.6731 -0.0102 0.185 Uiso 0.578(10) 1 calc PR A 1
C1' C 0.09419(17) 0.2909(8) 0.1155(4) 0.023(2) Uani 0.424(10) 1 d PGU A 2
C2' C 0.07013(19) 0.2008(9) 0.0699(5) 0.049(4) Uani 0.424(10) 1 d PGU A 2
C3' C 0.05731(19) 0.2987(9) 0.0025(5) 0.039(3) Uani 0.424(10) 1 d PGU A 2
C4' C 0.07343(18) 0.4492(8) 0.0064(5) 0.030(2) Uani 0.424(10) 1 d PGU A 2
C5' C 0.09623(16) 0.4444(8) 0.0763(4) 0.029(2) Uani 0.424(10) 1 d PGU A 2
C6' C 0.1141(3) 0.2335(13) 0.1922(7) 0.083(7) Uani 0.424(10) 1 d PGU A 2
H6'1 H 0.1036 0.1383 0.2176 0.125 Uiso 0.424(10) 1 calc PR A 2
H6'2 H 0.1152 0.3188 0.2362 0.125 Uiso 0.424(10) 1 calc PR A 2
H6'3 H 0.1364 0.2061 0.1728 0.125 Uiso 0.424(10) 1 calc PR A 2
C7' C 0.0600(3) 0.0309(13) 0.0897(8) 0.079(6) Uani 0.424(10) 1 d PGU A 2
H7'1 H 0.0616 -0.0342 0.0366 0.118 Uiso 0.424(10) 1 calc PR A 2
H7'2 H 0.0372 0.0299 0.1108 0.118 Uiso 0.424(10) 1 calc PR A 2
H7'3 H 0.0745 -0.0139 0.1346 0.118 Uiso 0.424(10) 1 calc PR A 2
C8' C 0.0311(3) 0.2510(15) -0.0620(8) 0.085(7) Uani 0.424(10) 1 d PGU A 2
H8'1 H 0.0351 0.1408 -0.0819 0.128 Uiso 0.424(10) 1 calc PR A 2
H8'2 H 0.0317 0.3241 -0.1121 0.128 Uiso 0.424(10) 1 calc PR A 2
H8'3 H 0.0094 0.2570 -0.0340 0.128 Uiso 0.424(10) 1 calc PR A 2
C9' C 0.0674(3) 0.5897(13) -0.0532(8) 0.065(5) Uani 0.424(10) 1 d PGU A 2
H9'1 H 0.0437 0.6038 -0.0617 0.097 Uiso 0.424(10) 1 calc PR A 2
H9'2 H 0.0780 0.5697 -0.1097 0.097 Uiso 0.424(10) 1 calc PR A 2
H9'3 H 0.0767 0.6873 -0.0271 0.097 Uiso 0.424(10) 1 calc PR A 2
C10' C 0.1187(3) 0.5789(12) 0.1039(7) 0.070(6) Uani 0.424(10) 1 d PGU A 2
H10D H 0.1089 0.6364 0.1533 0.105 Uiso 0.424(10) 1 calc PR A 2
H10E H 0.1218 0.6535 0.0551 0.105 Uiso 0.424(10) 1 calc PR A 2
H10F H 0.1401 0.5346 0.1214 0.105 Uiso 0.424(10) 1 calc PR A 2

loop_
_atom_site_aniso_label
_atom_site_aniso_U_11
_atom_site_aniso_U_22
_atom_site_aniso_U_33
_atom_site_aniso_U_23
_atom_site_aniso_U_13
_atom_site_aniso_U_12
Ir1 0.02568(8) 0.05452(11) 0.03240(9) -0.00143(10) -0.00318(8) 0.01518(8)
B1 0.029(3) 0.070(4) 0.031(4) 0.007(3) 0.006(2) 0.018(3)
B2 0.096(10) 0.104(10) 0.073(7) 0.034(7) 0.011(7) -0.025(8)
B3 0.060(6) 0.114(10) 0.046(5) -0.004(5) 0.002(4) 0.033(6)
B4 0.085(7) 0.067(6) 0.041(4) -0.010(4) -0.005(4) 0.019(5)
C1 0.030(2) 0.030(2) 0.030(2) 0.0010(18) 0.0031(17) 0.0029(18)
C2 0.036(3) 0.036(3) 0.034(2) -0.0022(18) 0.0011(18) 0.0016(18)
C3 0.046(3) 0.045(3) 0.043(3) -0.0029(18) -0.0021(19) 0.0073(19)
C4 0.056(4) 0.060(4) 0.058(4) -0.0031(19) -0.0009(19) -0.0002(19)
C5 0.064(4) 0.064(4) 0.063(4) -0.003(2) 0.002(2) -0.002(2)
C6 0.076(5) 0.075(5) 0.073(5) 0.001(2) 0.000(2) 0.003(2)
C7 0.067(4) 0.064(4) 0.065(4) -0.002(2) 0.002(2) -0.003(2)
C8 0.125(10) 0.125(10) 0.125(10) 0.000(2) 0.000(2) 0.002(2)
C9 0.159(14) 0.160(14) 0.159(14) -0.001(2) 0.000(2) 0.000(2)
C10 0.124(9) 0.123(9) 0.124(10) -0.001(2) 0.002(2) -0.001(2)
C1' 0.021(3) 0.024(3) 0.025(3) 0.0069(18) 0.0014(17) 0.0048(18)
C2' 0.048(4) 0.048(4) 0.051(4) -0.002(2) 0.001(2) 0.000(2)
C3' 0.038(4) 0.040(4) 0.040(4) -0.0014(19) 0.0008(19) -0.0014(19)
C4' 0.027(3) 0.032(3) 0.030(3) 0.0026(18) -0.0002(19) 0.0026(19)
C5' 0.028(3) 0.029(3) 0.030(3) 0.0001(18) 0.0004(18) -0.0004(18)
C6' 0.083(7) 0.084(7) 0.083(7) 0.001(2) 0.000(2) 0.002(2)
C7' 0.079(7) 0.078(7) 0.080(7) 0.001(2) 0.002(2) -0.001(2)
C8' 0.085(7) 0.086(7) 0.085(7) -0.002(2) 0.000(2) -0.001(2)
C9' 0.064(5) 0.065(5) 0.065(5) 0.002(2) 0.001(2) 0.002(2)
C10' 0.069(6) 0.070(6) 0.070(6) -0.002(2) 0.000(2) -0.003(2)

loop_
_atom_type_symbol
_atom_type_description
_atom_type_scat_dispersion_real
_atom_type_scat_dispersion_imag
_atom_type_scat_source
C C 0.0033 0.0016 'International Tables Vol C Tables 4.2.6.8 and 6.1.1.4'
H H 0.0000 0.0000 'International Tables Vol C Tables 4.2.6.8 and 6.1.1.4'
B B 0.0013 0.0007 'International Tables Vol C Tables 4.2.6.8 and 6.1.1.4'
Ir Ir -1.4442 7.9887 'International Tables Vol C Tables 4.2.6.8 and 6.1.1.4'

loop_
_geom_angle_atom_site_label_1
_geom_angle_atom_site_label_2
_geom_angle_atom_site_label_3
_geom_angle
_geom_angle_site_symmetry_1
_geom_angle_site_symmetry_3
_geom_angle_publ_flag
B2 Ir1 B4 90.8(6) . . ?
B2 Ir1 B3 55.6(6) . . ?
B4 Ir1 B3 54.6(5) . . ?
B2 Ir1 C2' 105.3(5) . . ?
B4 Ir1 C2' 153.9(4) . . ?
B3 Ir1 C2' 118.7(4) . . ?
B2 Ir1 C4 136.5(5) . . ?
B4 Ir1 C4 108.9(4) . . ?
B3 Ir1 C4 105.0(3) . . ?
C2' Ir1 C4 45.6(3) . . ?
B2 Ir1 B1 86.4(5) . 2_565 ?
B4 Ir1 B1 50.3(4) . 2_565 ?
B3 Ir1 B1 91.9(4) . 2_565 ?
C2' Ir1 B1 148.8(3) . 2_565 ?
C4 Ir1 B1 136.1(3) . 2_565 ?
B2 Ir1 C3' 121.1(5) . . ?
B4 Ir1 C3' 144.2(4) . . ?
B3 Ir1 C3' 156.6(4) . . ?
C2' Ir1 C3' 37.95(15) . . ?
C4 Ir1 C3' 60.1(3) . . ?
B1 Ir1 C3' 111.3(3) 2_565 . ?
B2 Ir1 B1 49.3(5) . . ?
B4 Ir1 B1 89.1(4) . . ?
B3 Ir1 B1 93.2(3) . . ?
C2' Ir1 B1 117.0(3) . . ?
C4 Ir1 B1 159.5(3) . . ?
B1 Ir1 B1 50.4(4) 2_565 . ?
C3' Ir1 B1 99.6(3) . . ?
B2 Ir1 C5 163.6(5) . . ?
B4 Ir1 C5 105.5(4) . . ?
B3 Ir1 C5 134.7(4) . . ?
C2' Ir1 C5 59.4(2) . . ?
C4 Ir1 C5 37.39(15) . . ?
B1 Ir1 C5 104.2(3) 2_565 . ?
C3' Ir1 C5 43.6(3) . . ?
B1 Ir1 C5 129.6(3) . . ?
B2 Ir1 C1' 122.2(5) . . ?
B4 Ir1 C1' 116.3(4) . . ?
B3 Ir1 C1' 98.7(3) . . ?
C2' Ir1 C1' 37.53(14) . . ?
C4 Ir1 C1' 14.5(2) . . ?
B1 Ir1 C1' 150.5(3) 2_565 . ?
C3' Ir1 C1' 62.3(2) . . ?
B1 Ir1 C1' 154.3(3) . . ?
C5 Ir1 C1' 50.0(2) . . ?
B2 Ir1 C3 105.6(5) . . ?
B4 Ir1 C3 140.3(4) . . ?
B3 Ir1 C3 105.8(3) . . ?
C2' Ir1 C3 15.2(2) . . ?
C4 Ir1 C3 36.98(14) . . ?
B1 Ir1 C3 162.1(2) 2_565 . ?
C3' Ir1 C3 51.1(2) . . ?
B1 Ir1 C3 129.0(3) . . ?
C5 Ir1 C3 61.4(2) . . ?
C1' Ir1 C3 25.4(2) . . ?
B2 Ir1 C4' 156.7(5) . . ?
B4 Ir1 C4' 108.7(4) . . ?
B3 Ir1 C4' 147.0(4) . . ?
C2' Ir1 C4' 62.0(2) . . ?
C4 Ir1 C4' 49.5(2) . . ?
B1 Ir1 C4' 96.2(3) 2_565 . ?
C3' Ir1 C4' 36.79(14) . . ?
B1 Ir1 C4' 116.4(2) . . ?
C5 Ir1 C4' 13.2(2) . . ?
C1' Ir1 C4' 60.9(2) . . ?
C3 Ir1 C4' 67.6(2) . . ?
B2 B1 B4 72.1(6) . 2_565 ?
B2 B1 B1 106.3(6) . 2_565 ?
B4 B1 B1 109.4(5) 2_565 2_565 ?
B2 B1 Ir1 124.6(7) . 2_565 ?
B4 B1 Ir1 62.2(4) 2_565 2_565 ?
B1 B1 Ir1 65.1(4) 2_565 2_565 ?
B2 B1 Ir1 62.2(5) . . ?
B4 B1 Ir1 128.0(5) 2_565 . ?
B1 B1 Ir1 64.5(4) 2_565 . ?
Ir1 B1 Ir1 128.4(4) 2_565 . ?
B1 B2 B3 113.0(9) . . ?
B1 B2 Ir1 68.5(4) . . ?
B3 B2 Ir1 62.5(5) . . ?
B1 B2 B4 54.6(6) . 2_565 ?
B3 B2 B4 118.3(10) . 2_565 ?
Ir1 B2 B4 118.1(7) . 2_565 ?
B4 B3 B2 100.3(7) . . ?
B4 B3 Ir1 62.5(4) . . ?
B2 B3 Ir1 61.9(5) . . ?
B1 B4 B3 110.7(8) 2_565 . ?
B1 B4 Ir1 67.5(4) 2_565 . ?
B3 B4 Ir1 62.9(5) . . ?
B1 B4 B2 53.2(5) 2_565 2_565 ?
B3 B4 B2 110.7(8) . 2_565 ?
Ir1 B4 B2 113.4(6) . 2_565 ?
C5 C1 C2 108.0 . . ?
C5 C1 C6 126.0 . . ?
C2 C1 C6 126.0 . . ?
C5 C1 Ir1 68.5(3) . . ?
C2 C1 Ir1 73.2(2) . . ?
C6 C1 Ir1 123.9(2) . . ?
C3 C2 C1 108.0 . . ?
C3 C2 C7 126.0 . . ?
C1 C2 C7 126.0 . . ?
C3 C2 Ir1 69.4(2) . . ?
C1 C2 Ir1 71.2(2) . . ?
C7 C2 Ir1 124.9(3) . . ?
C2 C3 C4 108.0 . . ?
C2 C3 C8 126.0 . . ?
C4 C3 C8 126.0 . . ?
C2 C3 Ir1 74.7(3) . . ?
C4 C3 Ir1 68.8(3) . . ?
C8 C3 Ir1 122.1(2) . . ?
C5 C4 C3 108.0 . . ?
C5 C4 C9 126.0 . . ?
C3 C4 C9 126.0 . . ?
C5 C4 Ir1 72.4(3) . . ?
C3 C4 Ir1 74.2(3) . . ?
C9 C4 Ir1 119.3(2) . . ?
C1 C5 C4 108.0 . . ?
C1 C5 C10 126.0 . . ?
C4 C5 C10 126.0 . . ?
C1 C5 Ir1 75.1(3) . . ?
C4 C5 Ir1 70.3(3) . . ?
C10 C5 Ir1 120.4(2) . . ?
C5' C1' C2' 108.0 . . ?
C5' C1' C6' 126.0 . . ?
C2' C1' C6' 126.0 . . ?
C5' C1' Ir1 74.8(3) . . ?
C2' C1' Ir1 68.4(3) . . ?
C6' C1' Ir1 122.5(2) . . ?
C3' C2' C1' 108.0 . . ?
C3' C2' C7' 126.0 . . ?
C1' C2' C7' 126.0 . . ?
C3' C2' Ir1 72.2(3) . . ?
C1' C2' Ir1 74.1(3) . . ?
C7' C2' Ir1 119.5(3) . . ?
C2' C3' C4' 108.0 . . ?
C2' C3' C8' 126.0 . . ?
C4' C3' C8' 126.0 . . ?
C2' C3' Ir1 69.8(3) . . ?
C4' C3' Ir1 75.1(3) . . ?
C8' C3' Ir1 120.7(2) . . ?
C3' C4' C5' 108.0 . . ?
C3' C4' C9' 126.0 . . ?
C5' C4' C9' 126.0 . . ?
C3' C4' Ir1 68.1(3) . . ?
C5' C4' Ir1 73.1(3) . . ?
C9' C4' Ir1 124.5(2) . . ?
C1' C5' C4' 108.0 . . ?
C1' C5' C10' 126.0 . . ?
C4' C5' C10' 126.0 . . ?
C1' C5' Ir1 69.0(2) . . ?
C4' C5' Ir1 71.1(3) . . ?
C10' C5' Ir1 125.5(3) . . ?
C1' C6' H6'1 109.5 . . ?
C1' C6' H6'2 109.5 . . ?
H6'1 C6' H6'2 109.5 . . ?
C1' C6' H6'3 109.5 . . ?
H6'1 C6' H6'3 109.5 . . ?
H6'2 C6' H6'3 109.5 . . ?
C2' C7' H7'1 109.5 . . ?
C2' C7' H7'2 109.5 . . ?
H7'1 C7' H7'2 109.5 . . ?
C2' C7' H7'3 109.5 . . ?
H7'1 C7' H7'3 109.5 . . ?
H7'2 C7' H7'3 109.5 . . ?
C3' C8' H8'1 109.5 . . ?
C3' C8' H8'2 109.5 . . ?
H8'1 C8' H8'2 109.5 . . ?
C3' C8' H8'3 109.5 . . ?
H8'1 C8' H8'3 109.5 . . ?
H8'2 C8' H8'3 109.5 . . ?
C4' C9' H9'1 109.5 . . ?
C4' C9' H9'2 109.5 . . ?
H9'1 C9' H9'2 109.5 . . ?
C4' C9' H9'3 109.5 . . ?
H9'1 C9' H9'3 109.5 . . ?
H9'2 C9' H9'3 109.5 . . ?
C5' C10' H10D 109.5 . . ?
C5' C10' H10E 109.5 . . ?
H10D C10' H10E 109.5 . . ?
C5' C10' H10F 109.5 . . ?
H10D C10' H10F 109.5 . . ?
H10E C10' H10F 109.5 . . ?

loop_
_geom_bond_atom_site_label_1
_geom_bond_atom_site_label_2
_geom_bond_distance
_geom_bond_site_symmetry_2
_geom_bond_publ_flag
Ir1 B2 2.092(12) . ?
Ir1 B4 2.097(10) . ?
Ir1 B3 2.104(11) . ?
Ir1 C2' 2.159(8) . ?
Ir1 C4 2.191(9) . ?
Ir1 B1 2.191(7) 2_565 ?
Ir1 C3' 2.191(8) . ?
Ir1 B1 2.201(6) . ?
Ir1 C5 2.218(8) . ?
Ir1 C1' 2.234(7) . ?
Ir1 C3 2.261(7) . ?
Ir1 C4' 2.283(7) . ?
B1 B2 1.793(15) . ?
B1 B4 1.825(13) 2_565 ?
B1 B1 1.871(17) 2_565 ?
B1 Ir1 2.191(6) 2_565 ?
B2 B3 1.96(2) . ?
B2 B4 2.13(2) 2_565 ?
B3 B4 1.927(18) . ?
B4 B1 1.825(13) 2_565 ?
B4 B2 2.13(2) 2_565 ?
C1 C5 1.413(4) . ?
C1 C2 1.413(4) . ?
C1 C6 1.502(5) . ?
C2 C3 1.413(4) . ?
C2 C7 1.502(5) . ?
C3 C4 1.413(4) . ?
C3 C8 1.502(5) . ?
C4 C5 1.413(4) . ?
C4 C9 1.502(5) . ?
C5 C10 1.502(5) . ?
C6 H6A 0.9800 . ?
C6 H6B 0.9800 . ?
C6 H6C 0.9800 . ?
C7 H7A 0.9800 . ?
C7 H7B 0.9800 . ?
C7 H7C 0.9800 . ?
C8 H8A 0.9800 . ?
C8 H8B 0.9800 . ?
C8 H8C 0.9800 . ?
C9 H9A 0.9800 . ?
C9 H9B 0.9800 . ?
C9 H9C 0.9800 . ?
C10 H10A 0.9800 . ?
C10 H10B 0.9800 . ?
C10 H10C 0.9800 . ?
C1' C5' 1.414(4) . ?
C1' C2' 1.415(4) . ?
C1' C6' 1.504(5) . ?
C2' C3' 1.415(4) . ?
C2' C7' 1.504(5) . ?
C3' C4' 1.415(4) . ?
C3' C8' 1.505(5) . ?
C4' C5' 1.415(4) . ?
C4' C9' 1.503(5) . ?
C5' C10' 1.504(5) . ?
C6' H6'1 0.9800 . ?
C6' H6'2 0.9800 . ?
C6' H6'3 0.9800 . ?
C7' H7'1 0.9800 . ?
C7' H7'2 0.9800 . ?
C7' H7'3 0.9800 . ?
C8' H8'1 0.9800 . ?
C8' H8'2 0.9800 . ?
C8' H8'3 0.9800 . ?
C9' H9'1 0.9800 . ?
C9' H9'2 0.9800 . ?
C9' H9'3 0.9800 . ?
C10' H10D 0.9800 . ?
C10' H10E 0.9800 . ?
C10' H10F 0.9800 . ?
